data_7025818
loop_
_publ_author_name
'L\'opez-Valbuena, Josep M'
'Escudero-Adan, Eduardo C'
'Benet-Buchholz, Jordi'
'Freixa, Zoraida'
'van Leeuwen, Piet W. N. M.'

_publ_section_title
;
 An approach to bimetallic catalysts by ligand design.
;
_journal_issue 36
_journal_name_full 'Dalton transactions (Cambridge, England : 2003)'
_journal_page_first 8560
_journal_page_last 8574
_journal_paper_doi 10.1039/c0dt00011f
_journal_volume 39
_journal_year 2010
_chemical_absolute_configuration ad
_chemical_formula_sum 'C42.25 H33.5 Cl2.5 O4 P2 Rh2'
_chemical_formula_weight 961.58
_chemical_name_systematic
;
?
;
_space_group_IT_number 82
_symmetry_cell_setting tetragonal
_symmetry_space_group_name_Hall 'I -4'
_symmetry_space_group_name_H-M 'I -4'
_atom_sites_solution_hydrogens geom
_atom_sites_solution_primary direct
_atom_sites_solution_secondary difmap
_audit_creation_method SHELXL-97
_cell_angle_alpha 90.00
_cell_angle_beta 90.00
_cell_angle_gamma 90.00
_cell_formula_units_Z 8
_cell_length_a 28.7585(6)
_cell_length_b 28.7585(6)
_cell_length_c 9.2270(2)
_cell_measurement_reflns_used 9920
_cell_measurement_temperature 100(2)
_cell_measurement_theta_max 32.52
_cell_measurement_theta_min 2.24
_cell_volume 7631.2(3)
_computing_cell_refinement 'Bruker APEX2 v2009.1-0'
_computing_data_collection 'Bruker APEX2 v2009.1-0'
_computing_data_reduction 'Bruker SAINT V7.60A'
_computing_molecular_graphics 'Bruker SHELXTL'
_computing_publication_material 'Bruker SHELXTL'
_computing_structure_refinement 'SHELXS-97 (Sheldrick, 2008)'
_computing_structure_solution 'SHELXS-97 (Sheldrick, 2008)'
_diffrn_ambient_temperature 100(2)
_diffrn_detector_area_resol_mean 512
_diffrn_detector_type '4K CCD area detector APEX II'
_diffrn_measured_fraction_theta_full 0.940
_diffrn_measured_fraction_theta_max 0.940
_diffrn_measurement_device_type 'Kappa 4-axis goniometer bruker-nonius'
_diffrn_measurement_method
;
Fullsphere data collection, phi and omega scans
;
_diffrn_measurement_specimen_support 'magnetic support whith 10 micron nylon fiber cryoloop'
_diffrn_radiation_monochromator 'Multilayer Montel 200 mirrors'
_diffrn_radiation_type MoK\a
_diffrn_radiation_wavelength 0.71073
_diffrn_reflns_av_R_equivalents 0.0597
_diffrn_reflns_av_sigmaI/netI 0.0568
_diffrn_reflns_limit_h_max 28
_diffrn_reflns_limit_h_min -44
_diffrn_reflns_limit_k_max 43
_diffrn_reflns_limit_k_min -44
_diffrn_reflns_limit_l_max 13
_diffrn_reflns_limit_l_min -9
_diffrn_reflns_number 41695
_diffrn_reflns_theta_full 33.17
_diffrn_reflns_theta_max 33.17
_diffrn_reflns_theta_min 2.72
_diffrn_source 'rotating anode X-ray tube'
_diffrn_source_current 70
_diffrn_source_power 50
_diffrn_source_size '3 mm x 0.3 mm fine focus'
_diffrn_source_type 'Bruker-Nonius FR 591'
_exptl_absorpt_coefficient_mu 1.167
_exptl_absorpt_correction_T_max 1.0
_exptl_absorpt_correction_T_min 0.9
_exptl_absorpt_correction_type empirical
_exptl_absorpt_process_details
;
SADABS Version 2008/1 Bruker-Nonius
Blessing, Acta Cryst. (1995) A51 33-38
;
_exptl_crystal_colour yellow
_exptl_crystal_density_diffrn 1.674
_exptl_crystal_density_method 'not measured'
_exptl_crystal_description needle
_exptl_crystal_F_000 3852
_exptl_crystal_size_max 0.10
_exptl_crystal_size_mid 0.01
_exptl_crystal_size_min 0.01
_refine_diff_density_max 2.473
_refine_diff_density_min -0.644
_refine_diff_density_rms 0.133
_refine_ls_abs_structure_details 'Flack H D (1983), Acta Cryst. A39, 876-881'
_refine_ls_abs_structure_Flack 0.49(2)
_refine_ls_extinction_method none
_refine_ls_goodness_of_fit_ref 1.033
_refine_ls_hydrogen_treatment noref
_refine_ls_matrix_type full
_refine_ls_number_parameters 491
_refine_ls_number_reflns 12617
_refine_ls_number_restraints 7
_refine_ls_restrained_S_all 1.033
_refine_ls_R_factor_all 0.0539
_refine_ls_R_factor_gt 0.0411
_refine_ls_shift/su_max 0.025
_refine_ls_shift/su_mean 0.000
_refine_ls_structure_factor_coef Fsqd
_refine_ls_weighting_details 'calc w=1/[\s^2^(Fo^2^)+(0.0448P)^2^+17.1153P] where P=(Fo^2^+2Fc^2^)/3'
_refine_ls_weighting_scheme calc
_refine_ls_wR_factor_gt 0.0921
_refine_ls_wR_factor_ref 0.0989
_reflns_number_gt 10915
_reflns_number_total 12617
_reflns_threshold_expression >2sigma(I)
_cod_data_source_file c0dt00011f.txt
_cod_data_source_block jm236b_0m_24
_cod_depositor_comments
;
The following automatic conversions were performed:
'_diffrn_measurement_specimen_suppport' tag replaced with
'_diffrn_measurement_specimen_support'.

Automatic conversion script
Id: cif_correct_tags 1440 2010-10-19 06:21:57Z saulius 

The following automatic conversions were performed:

'_symmetry_cell_setting' value 'Tetragonal' changed to 'tetragonal'
according to /home/saulius/struct/CIF-dictionaries/cif_core.dic
dictionary named 'cif_core.dic' version 2.4.2 from 2011-04-26.

Automatic conversion script
Id: cif_fix_values 1891 2012-01-12 08:04:46Z andrius 
;
_cod_original_sg_symbol_H-M I-4
_cod_original_formula_sum 'C42.25 H33.50 Cl2.50 O4 P2 Rh2'
_cod_database_code 7025818

loop_
_symmetry_equiv_pos_as_xyz
'x, y, z'
'-x, -y, z'
'y, -x, -z'
'-y, x, -z'
'x+1/2, y+1/2, z+1/2'
'-x+1/2, -y+1/2, z+1/2'
'y+1/2, -x+1/2, -z+1/2'
'-y+1/2, x+1/2, -z+1/2'

loop_
_atom_site_label
_atom_site_type_symbol
_atom_site_fract_x
_atom_site_fract_y
_atom_site_fract_z
_atom_site_U_iso_or_equiv
_atom_site_adp_type
_atom_site_occupancy
_atom_site_symmetry_multiplicity
_atom_site_calc_flag
_atom_site_refinement_flags
_atom_site_disorder_assembly
_atom_site_disorder_group
C1 C 0.22534(10) 0.65712(10) 0.5289(4) 0.0145(6) Uani 1 1 d . . .
H1 H 0.2228 0.6472 0.6325 0.017 Uiso 1 1 calc R . .
Cl1 Cl 0.22582(2) 0.65257(3) 0.10613(10) 0.01488(14) Uani 1 1 d . . .
O1 O 0.18248(7) 0.65006(7) 0.4540(4) 0.0151(5) Uani 1 1 d . . .
P1 P 0.10855(3) 0.64368(3) 0.20429(11) 0.01248(16) Uani 1 1 d . . .
Rh1 Rh 0.156545(7) 0.610567(8) 0.04207(3) 0.01276(5) Uani 1 1 d . . .
C2 C 0.29010(10) 0.66142(10) 0.3884(4) 0.0135(6) Uani 1 1 d . . .
Cl2 Cl 0.20770(3) 0.57703(3) -0.13729(11) 0.01946(17) Uani 1 1 d . . .
O2 O 0.26014(7) 0.63097(7) 0.4546(3) 0.0162(5) Uani 1 1 d . . .
P2 P 0.32282(3) 0.58977(3) 0.21262(11) 0.01269(16) Uani 1 1 d . . .
Rh2 Rh 0.265468(7) 0.581284(8) 0.05030(3) 0.01280(5) Uani 1 1 d . . .
C3 C 0.32408(10) 0.64767(10) 0.2906(4) 0.0133(6) Uani 1 1 d . . .
O4 O 0.30160(10) 0.48925(9) -0.0366(4) 0.0302(7) Uani 1 1 d . . .
C4 C 0.35296(11) 0.68317(11) 0.2373(4) 0.0161(7) Uani 1 1 d . . .
H4 H 0.3769 0.6753 0.1707 0.019 Uiso 1 1 calc R . .
O3 O 0.07853(9) 0.55330(9) -0.0666(4) 0.0256(7) Uani 1 1 d . . .
C5 C 0.34792(11) 0.72962(11) 0.2785(5) 0.0164(7) Uani 1 1 d . . .
C6 C 0.31202(11) 0.74159(11) 0.3732(4) 0.0155(7) Uani 1 1 d . . .
H6 H 0.3076 0.7732 0.4002 0.019 Uiso 1 1 calc R . .
C7 C 0.28259(10) 0.70717(10) 0.4283(4) 0.0134(7) Uani 1 1 d . . .
C8 C 0.23838(11) 0.70981(11) 0.5172(4) 0.0155(7) Uani 1 1 d . . .
H8 H 0.2421 0.7258 0.6127 0.019 Uiso 1 1 calc R . .
C9 C 0.19883(10) 0.72833(10) 0.4261(4) 0.0135(7) Uani 1 1 d . . .
C10 C 0.19061(11) 0.77193(11) 0.3690(4) 0.0156(7) Uani 1 1 d . . .
H10 H 0.2097 0.7975 0.3954 0.019 Uiso 1 1 calc R . .
C11 C 0.15401(11) 0.77786(11) 0.2723(4) 0.0159(7) Uani 1 1 d . . .
C12 C 0.12715(11) 0.73946(11) 0.2302(4) 0.0150(7) Uani 1 1 d . . .
H12 H 0.1029 0.7438 0.1615 0.018 Uiso 1 1 calc R . .
C13 C 0.13494(10) 0.69481(10) 0.2865(4) 0.0132(6) Uani 1 1 d . . .
H13 H 0.1102 0.6978 0.3620 0.016 Uiso 1 1 calc R . .
C14 C 0.17054(10) 0.69092(10) 0.3874(4) 0.0138(6) Uani 1 1 d . . .
C15 C 0.38045(12) 0.76572(12) 0.2188(5) 0.0224(8) Uani 1 1 d . . .
H15A H 0.4103 0.7639 0.2695 0.034 Uiso 1 1 calc R . .
H15B H 0.3670 0.7967 0.2328 0.034 Uiso 1 1 calc R . .
H15C H 0.3853 0.7602 0.1151 0.034 Uiso 1 1 calc R . .
C16 C 0.14384(13) 0.82501(11) 0.2053(5) 0.0207(8) Uani 1 1 d . . .
H16A H 0.1156 0.8380 0.2488 0.031 Uiso 1 1 calc R . .
H16B H 0.1393 0.8214 0.1006 0.031 Uiso 1 1 calc R . .
H16C H 0.1700 0.8460 0.2233 0.031 Uiso 1 1 calc R . .
C17 C 0.38055(10) 0.58550(10) 0.1315(4) 0.0142(6) Uani 1 1 d . . .
C18 C 0.38524(11) 0.59141(11) -0.0182(4) 0.0166(7) Uani 1 1 d . . .
H18 H 0.3583 0.5960 -0.0762 0.020 Uiso 1 1 calc R . .
C19 C 0.42884(12) 0.59069(12) -0.0827(5) 0.0228(9) Uani 1 1 d . . .
H19 H 0.4317 0.5949 -0.1845 0.027 Uiso 1 1 calc R . .
C20 C 0.46843(11) 0.58385(12) 0.0016(5) 0.0209(8) Uani 1 1 d . . .
H20 H 0.4982 0.5826 -0.0426 0.025 Uiso 1 1 calc R . .
C21 C 0.46412(12) 0.57889(13) 0.1494(5) 0.0230(8) Uani 1 1 d . . .
H21 H 0.4912 0.5747 0.2069 0.028 Uiso 1 1 calc R . .
C22 C 0.42037(11) 0.57986(12) 0.2163(5) 0.0184(7) Uani 1 1 d . . .
H22 H 0.4178 0.5767 0.3185 0.022 Uiso 1 1 calc R . .
C23 C 0.32543(10) 0.55033(11) 0.3675(4) 0.0148(6) Uani 1 1 d . . .
C24 C 0.31062(12) 0.50373(12) 0.3516(5) 0.0219(8) Uani 1 1 d . . .
H24 H 0.2995 0.4930 0.2606 0.026 Uiso 1 1 calc R . .
C25 C 0.31231(13) 0.47389(11) 0.4686(6) 0.0256(9) Uani 1 1 d . . .
H25 H 0.3031 0.4424 0.4566 0.031 Uiso 1 1 calc R . .
C26 C 0.32722(13) 0.48911(12) 0.6032(5) 0.0223(8) Uani 1 1 d . . .
H26 H 0.3274 0.4685 0.6836 0.027 Uiso 1 1 calc R . .
C27 C 0.34189(14) 0.53485(12) 0.6197(5) 0.0225(8) Uani 1 1 d . . .
H27 H 0.3522 0.5456 0.7116 0.027 Uiso 1 1 calc R . .
C28 C 0.34146(12) 0.56484(12) 0.5018(4) 0.0193(7) Uani 1 1 d . . .
H28 H 0.3523 0.5958 0.5133 0.023 Uiso 1 1 calc R . .
C29 C 0.08865(11) 0.60733(11) 0.3532(4) 0.0138(6) Uani 1 1 d . . .
C30 C 0.08103(12) 0.56023(12) 0.3293(5) 0.0189(7) Uani 1 1 d . . .
H30 H 0.0874 0.5473 0.2367 0.023 Uiso 1 1 calc R . .
C31 C 0.06427(13) 0.53196(12) 0.4395(6) 0.0245(8) Uani 1 1 d . . .
H31 H 0.0589 0.4999 0.4214 0.029 Uiso 1 1 calc R . .
C32 C 0.05528(13) 0.55016(13) 0.5760(5) 0.0242(9) Uani 1 1 d . . .
H32 H 0.0442 0.5306 0.6514 0.029 Uiso 1 1 calc R . .
C33 C 0.06261(13) 0.59756(14) 0.6017(5) 0.0244(8) Uani 1 1 d . . .
H33 H 0.0565 0.6105 0.6945 0.029 Uiso 1 1 calc R . .
C34 C 0.07890(12) 0.62543(13) 0.4897(4) 0.0205(8) Uani 1 1 d . . .
H34 H 0.0835 0.6577 0.5067 0.025 Uiso 1 1 calc R . .
C35 C 0.05465(10) 0.66554(11) 0.1259(5) 0.0156(7) Uani 1 1 d . . .
C36 C 0.01621(12) 0.67790(12) 0.2136(5) 0.0175(7) Uani 1 1 d . . .
H36 H 0.0181 0.6754 0.3161 0.021 Uiso 1 1 calc R . .
C37 C -0.02413(12) 0.69367(13) 0.1482(5) 0.0218(8) Uani 1 1 d . . .
H37 H -0.0500 0.7019 0.2070 0.026 Uiso 1 1 calc R . .
C38 C -0.02766(12) 0.69767(13) -0.0004(5) 0.0219(8) Uani 1 1 d . . .
H38 H -0.0557 0.7083 -0.0433 0.026 Uiso 1 1 calc R . .
C39 C 0.00999(13) 0.68606(14) -0.0867(5) 0.0220(8) Uani 1 1 d . . .
H39 H 0.0077 0.6888 -0.1890 0.026 Uiso 1 1 calc R . .
C40 C 0.05111(11) 0.67046(12) -0.0242(5) 0.0192(8) Uani 1 1 d . . .
H40 H 0.0770 0.6631 -0.0840 0.023 Uiso 1 1 calc R . .
C42 C 0.28888(12) 0.52518(13) -0.0017(5) 0.0213(8) Uani 1 1 d . . .
C41 C 0.10818(11) 0.57590(11) -0.0217(5) 0.0180(7) Uani 1 1 d . . .
C1S C 0.5057(7) 0.4999(4) 0.546(3) 0.066(6) Uani 0.25 1 d PDU A -1
H1SA H 0.5063 0.4844 0.6376 0.080 Uiso 0.25 1 d PR A -1
H1SB H 0.5342 0.4945 0.4945 0.080 Uiso 0.25 1 d PR A -1
Cl1S Cl 0.48127(9) 0.55529(12) 0.5600(3) 0.0523(7) Uani 0.50 1 d PD A -1

loop_
_atom_site_aniso_label
_atom_site_aniso_U_11
_atom_site_aniso_U_22
_atom_site_aniso_U_33
_atom_site_aniso_U_23
_atom_site_aniso_U_13
_atom_site_aniso_U_12
C1 0.0146(12) 0.0185(13) 0.0105(18) 0.0007(11) -0.0021(12) 0.0019(10)
Cl1 0.0128(3) 0.0150(3) 0.0168(4) -0.0005(3) -0.0007(3) 0.0005(3)
O1 0.0145(9) 0.0121(8) 0.0188(14) 0.0002(10) -0.0043(10) 0.0009(7)
P1 0.0121(3) 0.0118(3) 0.0135(5) -0.0001(3) -0.0008(3) 0.0004(2)
Rh1 0.01172(9) 0.01319(9) 0.01337(13) -0.00057(9) -0.00082(9) 0.00073(7)
C2 0.0140(12) 0.0114(12) 0.0149(19) 0.0009(11) -0.0016(11) 0.0000(9)
Cl2 0.0163(3) 0.0290(4) 0.0131(5) -0.0064(3) -0.0012(3) 0.0029(3)
O2 0.0161(9) 0.0132(9) 0.0194(14) -0.0001(10) 0.0027(10) 0.0016(7)
P2 0.0115(3) 0.0120(3) 0.0145(5) -0.0019(3) -0.0007(3) 0.0008(2)
Rh2 0.01088(9) 0.01454(9) 0.01298(13) -0.00188(9) -0.00070(9) 0.00031(7)
C3 0.0146(12) 0.0091(11) 0.0161(19) -0.0015(11) -0.0012(11) 0.0011(9)
O4 0.0335(13) 0.0244(12) 0.033(2) -0.0120(13) -0.0014(14) 0.0058(10)
C4 0.0141(13) 0.0155(13) 0.019(2) 0.0010(12) -0.0013(12) -0.0009(10)
O3 0.0237(11) 0.0259(12) 0.027(2) -0.0059(11) -0.0002(11) -0.0082(9)
C5 0.0138(13) 0.0155(13) 0.020(2) 0.0004(12) -0.0066(12) -0.0031(10)
C6 0.0183(13) 0.0132(12) 0.0149(19) -0.0022(11) -0.0056(12) 0.0007(10)
C7 0.0135(11) 0.0126(12) 0.014(2) -0.0012(10) -0.0016(11) 0.0012(9)
C8 0.0182(13) 0.0151(12) 0.013(2) -0.0013(11) -0.0022(11) 0.0016(10)
C9 0.0133(12) 0.0143(12) 0.013(2) -0.0021(10) 0.0005(11) 0.0011(9)
C10 0.0163(13) 0.0133(12) 0.017(2) -0.0033(12) -0.0021(12) 0.0020(10)
C11 0.0171(13) 0.0140(13) 0.016(2) 0.0000(12) 0.0026(12) 0.0014(10)
C12 0.0159(13) 0.0128(12) 0.016(2) 0.0012(11) 0.0013(12) 0.0025(10)
C13 0.0125(12) 0.0119(12) 0.0152(19) -0.0001(11) 0.0025(11) 0.0023(9)
C14 0.0139(12) 0.0120(12) 0.015(2) 0.0010(11) 0.0030(11) 0.0024(9)
C15 0.0208(15) 0.0166(14) 0.030(3) -0.0001(14) 0.0001(15) -0.0051(12)
C16 0.0246(16) 0.0112(13) 0.026(2) 0.0009(13) -0.0022(14) 0.0039(11)
C17 0.0120(12) 0.0125(12) 0.0181(19) -0.0015(12) 0.0017(11) -0.0016(9)
C18 0.0137(12) 0.0172(13) 0.019(2) 0.0032(12) -0.0003(11) 0.0013(10)
C19 0.0215(15) 0.0202(15) 0.027(3) 0.0054(13) 0.0049(14) -0.0002(12)
C20 0.0124(13) 0.0199(15) 0.030(2) -0.0012(13) 0.0038(12) -0.0013(11)
C21 0.0147(14) 0.0227(16) 0.032(3) -0.0056(15) -0.0023(14) -0.0023(11)
C22 0.0152(13) 0.0199(14) 0.020(2) -0.0025(13) -0.0017(12) 0.0026(11)
C23 0.0136(12) 0.0151(13) 0.0156(19) 0.0000(12) -0.0015(11) 0.0026(10)
C24 0.0240(16) 0.0179(14) 0.024(2) -0.0039(14) -0.0091(14) -0.0044(12)
C25 0.0307(17) 0.0149(13) 0.031(3) 0.0046(15) -0.0064(17) -0.0063(12)
C26 0.0257(16) 0.0203(15) 0.021(2) 0.0061(13) 0.0014(14) 0.0022(13)
C27 0.0345(18) 0.0198(15) 0.013(2) 0.0016(13) -0.0036(15) 0.0018(13)
C28 0.0252(15) 0.0159(13) 0.017(2) -0.0020(12) -0.0038(13) 0.0019(12)
C29 0.0157(13) 0.0156(13) 0.0099(18) 0.0015(11) -0.0010(11) -0.0011(10)
C30 0.0226(15) 0.0192(14) 0.015(2) 0.0008(12) 0.0025(13) -0.0013(12)
C31 0.0281(16) 0.0177(14) 0.028(3) 0.0033(15) 0.0034(16) -0.0029(12)
C32 0.0261(16) 0.0255(16) 0.021(3) 0.0050(14) 0.0006(14) -0.0038(13)
C33 0.0251(17) 0.0283(17) 0.020(2) 0.0002(15) 0.0022(14) -0.0020(13)
C34 0.0242(15) 0.0222(15) 0.015(2) -0.0026(12) 0.0023(13) -0.0026(12)
C35 0.0124(12) 0.0150(13) 0.019(2) 0.0013(12) -0.0013(12) 0.0004(10)
C36 0.0190(14) 0.0231(15) 0.0106(19) -0.0010(13) 0.0013(12) 0.0015(11)
C37 0.0159(14) 0.0252(16) 0.024(2) 0.0006(15) 0.0052(13) 0.0039(12)
C38 0.0160(14) 0.0262(16) 0.023(2) 0.0006(14) -0.0046(12) 0.0077(12)
C39 0.0226(16) 0.0322(18) 0.011(2) 0.0020(13) -0.0006(13) 0.0032(14)
C40 0.0142(13) 0.0239(15) 0.019(2) 0.0021(13) -0.0003(12) 0.0038(11)
C42 0.0161(14) 0.0256(16) 0.022(2) -0.0049(13) -0.0020(12) -0.0004(12)
C41 0.0168(13) 0.0188(13) 0.018(2) -0.0024(12) 0.0029(12) 0.0011(10)
C1S 0.065(7) 0.069(6) 0.066(7) -0.001(5) 0.000(5) -0.008(4)
Cl1S 0.0418(11) 0.094(2) 0.0208(16) 0.0139(14) -0.0153(10) -0.0140(12)

loop_
_atom_type_symbol
_atom_type_description
_atom_type_scat_dispersion_real
_atom_type_scat_dispersion_imag
_atom_type_scat_source
C C 0.0033 0.0016 'International Tables Vol C Tables 4.2.6.8 and 6.1.1.4'
H H 0.0000 0.0000 'International Tables Vol C Tables 4.2.6.8 and 6.1.1.4'
P P 0.1023 0.0942 'International Tables Vol C Tables 4.2.6.8 and 6.1.1.4'
Cl Cl 0.1484 0.1585 'International Tables Vol C Tables 4.2.6.8 and 6.1.1.4'
Rh Rh -1.1178 0.9187 'International Tables Vol C Tables 4.2.6.8 and 6.1.1.4'
O O 0.0106 0.0060 'International Tables Vol C Tables 4.2.6.8 and 6.1.1.4'

loop_
_geom_angle_atom_site_label_1
_geom_angle_atom_site_label_2
_geom_angle_atom_site_label_3
_geom_angle
O2 C1 O1 107.3(3)
O2 C1 C8 108.0(3)
O1 C1 C8 108.1(2)
Rh2 Cl1 Rh1 84.94(2)
C14 O1 C1 108.2(2)
C29 P1 C13 106.30(17)
C29 P1 C35 103.32(16)
C13 P1 C35 103.96(15)
C29 P1 Rh1 116.93(11)
C13 P1 Rh1 111.33(11)
C35 P1 Rh1 113.84(14)
C41 Rh1 P1 88.74(12)
C41 Rh1 Cl1 173.66(12)
P1 Rh1 Cl1 97.60(3)
C41 Rh1 Cl2 91.45(12)
P1 Rh1 Cl2 178.20(4)
Cl1 Rh1 Cl2 82.21(3)
O2 C2 C7 113.0(3)
O2 C2 C3 123.4(3)
C7 C2 C3 123.6(3)
Rh2 Cl2 Rh1 84.67(3)
C2 O2 C1 108.5(2)
C3 P2 C17 101.89(14)
C3 P2 C23 105.00(17)
C17 P2 C23 103.99(15)
C3 P2 Rh2 112.31(11)
C17 P2 Rh2 112.82(13)
C23 P2 Rh2 119.06(11)
C42 Rh2 P2 90.03(12)
C42 Rh2 Cl1 173.09(11)
P2 Rh2 Cl1 96.49(3)
C42 Rh2 Cl2 91.19(12)
P2 Rh2 Cl2 174.86(3)
Cl1 Rh2 Cl2 82.52(3)
C2 C3 C4 115.9(3)
C2 C3 P2 120.3(2)
C4 C3 P2 122.7(3)
C5 C4 C3 122.6(3)
C4 C5 C6 118.9(3)
C4 C5 C15 119.8(3)
C6 C5 C15 121.3(3)
C5 C6 C7 120.0(3)
C2 C7 C6 118.8(3)
C2 C7 C8 108.8(3)
C6 C7 C8 132.0(3)
C9 C8 C7 110.4(3)
C9 C8 C1 101.5(2)
C7 C8 C1 101.0(2)
C10 C9 C14 120.2(3)
C10 C9 C8 131.4(3)
C14 C9 C8 108.0(3)
C9 C10 C11 119.1(3)
C10 C11 C12 119.9(3)
C10 C11 C16 121.1(3)
C12 C11 C16 119.0(3)
C11 C12 C13 122.0(3)
C14 C13 C12 116.1(3)
C14 C13 P1 121.4(2)
C12 C13 P1 121.2(3)
O1 C14 C13 123.7(3)
O1 C14 C9 113.6(3)
C13 C14 C9 122.7(3)
C22 C17 C18 119.3(3)
C22 C17 P2 121.6(3)
C18 C17 P2 119.0(3)
C19 C18 C17 120.6(3)
C18 C19 C20 120.0(4)
C21 C20 C19 119.6(3)
C20 C21 C22 121.0(4)
C17 C22 C21 119.4(4)
C28 C23 C24 118.6(3)
C28 C23 P2 121.7(2)
C24 C23 P2 119.7(3)
C25 C24 C23 119.8(4)
C24 C25 C26 121.1(3)
C25 C26 C27 119.4(4)
C28 C27 C26 119.9(4)
C23 C28 C27 121.1(3)
C30 C29 C34 118.5(3)
C30 C29 P1 119.3(3)
C34 C29 P1 122.2(2)
C31 C30 C29 120.6(4)
C32 C31 C30 120.6(3)
C31 C32 C33 119.5(4)
C34 C33 C32 119.1(4)
C33 C34 C29 121.7(3)
C40 C35 C36 119.0(3)
C40 C35 P1 119.4(3)
C36 C35 P1 121.6(3)
C37 C36 C35 119.2(4)
C38 C37 C36 121.5(4)
C37 C38 C39 119.6(3)
C38 C39 C40 120.3(4)
C39 C40 C35 120.4(3)
O4 C42 Rh2 176.8(3)
O3 C41 Rh1 177.3(3)

loop_
_geom_bond_atom_site_label_1
_geom_bond_atom_site_label_2
_geom_bond_distance
C1 O2 1.427(4)
C1 O1 1.427(4)
C1 C8 1.565(4)
Cl1 Rh2 2.4017(8)
Cl1 Rh1 2.4037(8)
O1 C14 1.370(4)
P1 C29 1.819(4)
P1 C13 1.820(3)
P1 C35 1.822(3)
P1 Rh1 2.2477(9)
Rh1 C41 1.810(3)
Rh1 Cl2 2.4152(9)
C2 O2 1.372(4)
C2 C7 1.383(4)
C2 C3 1.388(5)
Cl2 Rh2 2.4024(9)
P2 C3 1.814(3)
P2 C17 1.825(3)
P2 C23 1.826(4)
P2 Rh2 2.2411(9)
Rh2 C42 1.813(4)
C3 C4 1.405(5)
O4 C42 1.142(4)
C4 C5 1.396(5)
O3 C41 1.149(4)
C5 C6 1.396(5)
C5 C15 1.502(5)
C6 C7 1.398(5)
C7 C8 1.515(5)
C8 C9 1.511(5)
C9 C10 1.381(4)
C9 C14 1.396(4)
C10 C11 1.390(5)
C11 C12 1.403(5)
C11 C16 1.519(5)
C12 C13 1.403(4)
C13 C14 1.388(5)
C17 C22 1.397(5)
C17 C18 1.398(5)
C18 C19 1.388(5)
C19 C20 1.393(5)
C20 C21 1.376(6)
C21 C22 1.402(5)
C23 C28 1.386(5)
C23 C24 1.414(5)
C24 C25 1.380(6)
C25 C26 1.385(6)
C26 C27 1.390(5)
C27 C28 1.389(6)
C29 C30 1.390(5)
C29 C34 1.391(5)
C30 C31 1.389(6)
C31 C32 1.388(6)
C32 C33 1.400(5)
C33 C34 1.389(6)
C35 C40 1.396(6)
C35 C36 1.415(5)
C36 C37 1.384(5)
C37 C38 1.380(7)
C38 C39 1.385(5)
C39 C40 1.390(5)
C1S Cl1S 1.744(5)

loop_
_geom_torsion_atom_site_label_1
_geom_torsion_atom_site_label_2
_geom_torsion_atom_site_label_3
_geom_torsion_atom_site_label_4
_geom_torsion
O2 C1 O1 C14 -110.6(3)
C8 C1 O1 C14 5.7(4)
C29 P1 Rh1 C41 70.15(17)
C13 P1 Rh1 C41 -167.43(17)
C35 P1 Rh1 C41 -50.32(17)
C29 P1 Rh1 Cl1 -110.11(12)
C13 P1 Rh1 Cl1 12.32(13)
C35 P1 Rh1 Cl1 129.42(12)
C29 P1 Rh1 Cl2 166.1(10)
C13 P1 Rh1 Cl2 -71.5(10)
C35 P1 Rh1 Cl2 45.6(10)
Rh2 Cl1 Rh1 C41 -37.4(11)
Rh2 Cl1 Rh1 P1 144.88(3)
Rh2 Cl1 Rh1 Cl2 -36.92(3)
C41 Rh1 Cl2 Rh2 -143.13(12)
P1 Rh1 Cl2 Rh2 121.0(10)
Cl1 Rh1 Cl2 Rh2 36.93(3)
C7 C2 O2 C1 8.7(4)
C3 C2 O2 C1 -170.7(3)
O1 C1 O2 C2 110.9(3)
C8 C1 O2 C2 -5.5(4)
C3 P2 Rh2 C42 171.14(18)
C17 P2 Rh2 C42 56.66(17)
C23 P2 Rh2 C42 -65.61(18)
C3 P2 Rh2 Cl1 -11.14(13)
C17 P2 Rh2 Cl1 -125.62(11)
C23 P2 Rh2 Cl1 112.10(13)
C3 P2 Rh2 Cl2 67.4(4)
C17 P2 Rh2 Cl2 -47.1(4)
C23 P2 Rh2 Cl2 -169.3(3)
Rh1 Cl1 Rh2 C42 12.7(11)
Rh1 Cl1 Rh2 P2 -147.96(3)
Rh1 Cl1 Rh2 Cl2 37.12(3)
Rh1 Cl2 Rh2 C42 140.22(13)
Rh1 Cl2 Rh2 P2 -116.1(3)
Rh1 Cl2 Rh2 Cl1 -36.93(3)
O2 C2 C3 C4 -177.6(3)
C7 C2 C3 C4 3.1(5)
O2 C2 C3 P2 13.8(5)
C7 C2 C3 P2 -165.5(3)
C17 P2 C3 C2 -166.8(3)
C23 P2 C3 C2 -58.6(3)
Rh2 P2 C3 C2 72.2(3)
C17 P2 C3 C4 25.4(3)
C23 P2 C3 C4 133.6(3)
Rh2 P2 C3 C4 -95.6(3)
C2 C3 C4 C5 -0.5(5)
P2 C3 C4 C5 167.7(3)
C3 C4 C5 C6 -1.8(6)
C3 C4 C5 C15 179.2(4)
C4 C5 C6 C7 1.7(5)
C15 C5 C6 C7 -179.3(3)
O2 C2 C7 C6 177.4(3)
C3 C2 C7 C6 -3.2(5)
O2 C2 C7 C8 -8.3(4)
C3 C2 C7 C8 171.1(3)
C5 C6 C7 C2 0.6(5)
C5 C6 C7 C8 -172.1(4)
C2 C7 C8 C9 -102.5(3)
C6 C7 C8 C9 70.8(5)
C2 C7 C8 C1 4.2(4)
C6 C7 C8 C1 177.5(4)
O2 C1 C8 C9 114.4(3)
O1 C1 C8 C9 -1.5(4)
O2 C1 C8 C7 0.7(3)
O1 C1 C8 C7 -115.1(3)
C7 C8 C9 C10 -69.4(5)
C1 C8 C9 C10 -175.8(4)
C7 C8 C9 C14 103.2(3)
C1 C8 C9 C14 -3.2(4)
C14 C9 C10 C11 -0.3(5)
C8 C9 C10 C11 171.6(4)
C9 C10 C11 C12 -2.3(5)
C9 C10 C11 C16 -179.4(3)
C10 C11 C12 C13 2.2(6)
C16 C11 C12 C13 179.3(3)
C11 C12 C13 C14 0.6(5)
C11 C12 C13 P1 -166.9(3)
C29 P1 C13 C14 55.2(3)
C35 P1 C13 C14 163.9(3)
Rh1 P1 C13 C14 -73.2(3)
C29 P1 C13 C12 -138.0(3)
C35 P1 C13 C12 -29.3(3)
Rh1 P1 C13 C12 93.6(3)
C1 O1 C14 C13 169.4(3)
C1 O1 C14 C9 -8.3(4)
C12 C13 C14 O1 179.3(3)
P1 C13 C14 O1 -13.2(5)
C12 C13 C14 C9 -3.2(5)
P1 C13 C14 C9 164.2(3)
C10 C9 C14 O1 -179.2(3)
C8 C9 C14 O1 7.3(4)
C10 C9 C14 C13 3.2(5)
C8 C9 C14 C13 -170.4(3)
C3 P2 C17 C22 73.3(3)
C23 P2 C17 C22 -35.7(3)
Rh2 P2 C17 C22 -166.1(2)
C3 P2 C17 C18 -102.0(3)
C23 P2 C17 C18 149.0(3)
Rh2 P2 C17 C18 18.6(3)
C22 C17 C18 C19 1.4(5)
P2 C17 C18 C19 176.8(3)
C17 C18 C19 C20 0.3(5)
C18 C19 C20 C21 -1.5(5)
C19 C20 C21 C22 1.0(5)
C18 C17 C22 C21 -1.8(5)
P2 C17 C22 C21 -177.1(3)
C20 C21 C22 C17 0.6(5)
C3 P2 C23 C28 -19.7(3)
C17 P2 C23 C28 87.0(3)
Rh2 P2 C23 C28 -146.4(2)
C3 P2 C23 C24 160.1(3)
C17 P2 C23 C24 -93.2(3)
Rh2 P2 C23 C24 33.3(3)
C28 C23 C24 C25 0.1(5)
P2 C23 C24 C25 -179.7(3)
C23 C24 C25 C26 1.6(6)
C24 C25 C26 C27 -1.7(6)
C25 C26 C27 C28 0.1(6)
C24 C23 C28 C27 -1.8(5)
P2 C23 C28 C27 178.0(3)
C26 C27 C28 C23 1.7(6)
C13 P1 C29 C30 -159.1(3)
C35 P1 C29 C30 91.8(3)
Rh1 P1 C29 C30 -34.1(3)
C13 P1 C29 C34 23.6(3)
C35 P1 C29 C34 -85.5(3)
Rh1 P1 C29 C34 148.6(2)
C34 C29 C30 C31 -0.3(5)
P1 C29 C30 C31 -177.7(3)
C29 C30 C31 C32 -0.7(6)
C30 C31 C32 C33 0.9(6)
C31 C32 C33 C34 -0.2(6)
C32 C33 C34 C29 -0.8(6)
C30 C29 C34 C33 1.0(5)
P1 C29 C34 C33 178.4(3)
C29 P1 C35 C40 -142.4(3)
C13 P1 C35 C40 106.7(3)
Rh1 P1 C35 C40 -14.6(3)
C29 P1 C35 C36 37.9(3)
C13 P1 C35 C36 -73.0(3)
Rh1 P1 C35 C36 165.7(2)
C40 C35 C36 C37 1.2(5)
P1 C35 C36 C37 -179.1(3)
C35 C36 C37 C38 -0.1(6)
C36 C37 C38 C39 -0.5(6)
C37 C38 C39 C40 0.0(6)
C38 C39 C40 C35 1.1(6)
C36 C35 C40 C39 -1.7(5)
P1 C35 C40 C39 178.5(3)
P2 Rh2 C42 O4 155(7)
Cl1 Rh2 C42 O4 -6(8)
Cl2 Rh2 C42 O4 -30(7)
P1 Rh1 C41 O3 172(100)
Cl1 Rh1 C41 O3 -6(9)
Cl2 Rh1 C41 O3 -6(8)
